data_2228741
loop_
_publ_author_name
'Kumar, Raju Suresh'
'Osman, Hasnah'
'Yeap, Chin Sing'
'Fun, Hoong-Kun'

_publ_section_title
;
 5-[(<i>E</i>)-2-Fluorobenzylidene]-8-(2-fluorophenyl)-2-hydroxy-10-methyl-3,10-diazahexacyclo[10.7.1.1^3,7^.0^2,11^.0^7,11^.0^16,20^]henicosa-1(20),12,14,16,18-pentaen-6-one
;
_journal_coeditor_code HB5771
_journal_issue 1
_journal_name_full 'Acta Crystallographica Section E'
_journal_page_first o211
_journal_page_last o212
_journal_paper_doi 10.1107/S1600536810052815
_journal_volume 67
_journal_year 2011
_chemical_formula_iupac 'C33 H26 F2 N2 O2'
_chemical_formula_moiety 'C33 H26 F2 N2 O2'
_chemical_formula_sum 'C33 H26 F2 N2 O2'
_chemical_formula_weight 520.56
_chemical_name_systematic
;
5-[(<i>E</i>)-2-Fluorobenzylidene]-8-(2-fluorophenyl)-2-hydroxy-10-
methyl-3,10-diazahexacyclo[10.7.1.1^3,7^.0^2,11^.0^7,11^.0^16,20^]henicosa-
1(20),12,14,16,18-pentaen-6-one
;
_space_group_IT_number 14
_symmetry_cell_setting monoclinic
_symmetry_space_group_name_Hall '-P 2ybc'
_symmetry_space_group_name_H-M 'P 1 21/c 1'
_atom_sites_solution_hydrogens geom
_atom_sites_solution_primary direct
_atom_sites_solution_secondary difmap
_audit_creation_method SHELXL-97
_cell_angle_alpha 90.00
_cell_angle_beta 96.447(2)
_cell_angle_gamma 90.00
_cell_formula_units_Z 4
_cell_length_a 16.664(2)
_cell_length_b 9.7226(11)
_cell_length_c 15.507(2)
_cell_measurement_reflns_used 7762
_cell_measurement_temperature 100.00(10)
_cell_measurement_theta_max 33.80
_cell_measurement_theta_min 2.83
_cell_volume 2496.5(5)
_computing_cell_refinement 'SAINT (Bruker, 2009)'
_computing_data_collection 'APEX2 (Bruker, 2009)'
_computing_data_reduction 'SAINT (Bruker, 2009)'
_computing_molecular_graphics 'SHELXTL (Sheldrick, 2008)'
_computing_publication_material 'SHELXTL (Sheldrick, 2008) and PLATON (Spek, 2009)'
_computing_structure_refinement 'SHELXTL (Sheldrick, 2008)'
_computing_structure_solution 'SHELXTL (Sheldrick, 2008)'
_diffrn_ambient_temperature 100
_diffrn_measured_fraction_theta_full 0.988
_diffrn_measured_fraction_theta_max 0.988
_diffrn_measurement_device_type 'Bruker APEXII DUO CCD'
_diffrn_measurement_method '\f and \w'
_diffrn_radiation_monochromator graphite
_diffrn_radiation_source 'fine-focus sealed tube'
_diffrn_radiation_type MoK\a
_diffrn_radiation_wavelength 0.71073
_diffrn_reflns_av_R_equivalents 0.0398
_diffrn_reflns_av_sigmaI/netI 0.0460
_diffrn_reflns_limit_h_max 26
_diffrn_reflns_limit_h_min -25
_diffrn_reflns_limit_k_max 15
_diffrn_reflns_limit_k_min -15
_diffrn_reflns_limit_l_max 22
_diffrn_reflns_limit_l_min -24
_diffrn_reflns_number 31956
_diffrn_reflns_theta_full 34.00
_diffrn_reflns_theta_max 34.00
_diffrn_reflns_theta_min 2.83
_diffrn_standards_number 0
_exptl_absorpt_coefficient_mu 0.097
_exptl_absorpt_correction_T_max 0.9876
_exptl_absorpt_correction_T_min 0.9546
_exptl_absorpt_correction_type multi-scan
_exptl_absorpt_process_details '(<i>SADABS</i>; Bruker, 2009)'
_exptl_crystal_colour yellow
_exptl_crystal_density_diffrn 1.385
_exptl_crystal_density_method 'not measured'
_exptl_crystal_description plate
_exptl_crystal_F_000 1088
_exptl_crystal_size_max 0.49
_exptl_crystal_size_mid 0.32
_exptl_crystal_size_min 0.13
_refine_diff_density_max 0.501
_refine_diff_density_min -0.344
_refine_ls_extinction_method none
_refine_ls_goodness_of_fit_ref 1.089
_refine_ls_hydrogen_treatment mixed
_refine_ls_matrix_type full
_refine_ls_number_parameters 357
_refine_ls_number_reflns 10068
_refine_ls_number_restraints 0
_refine_ls_restrained_S_all 1.089
_refine_ls_R_factor_all 0.0727
_refine_ls_R_factor_gt 0.0517
_refine_ls_shift/su_max 0.000
_refine_ls_shift/su_mean 0.000
_refine_ls_structure_factor_coef Fsqd
_refine_ls_weighting_details 'calc w=1/[\s^2^(Fo^2^)+(0.1093P)^2^+0.1256P] where P=(Fo^2^+2Fc^2^)/3'
_refine_ls_weighting_scheme calc
_refine_ls_wR_factor_gt 0.1488
_refine_ls_wR_factor_ref 0.1810
_reflns_number_gt 7622
_reflns_number_total 10068
_reflns_threshold_expression I>2\s(I)
_cod_data_source_file hb5771.cif
_cod_data_source_block I
_cod_original_sg_symbol_H-M 'P 21/c'
_cod_database_code 2228741
_cod_database_fobs_code 2228741

loop_
_symmetry_equiv_pos_as_xyz
'x, y, z'
'-x, y+1/2, -z+1/2'
'-x, -y, -z'
'x, -y-1/2, z-1/2'

loop_
_atom_site_type_symbol
_atom_site_label
_atom_site_fract_x
_atom_site_fract_y
_atom_site_fract_z
_atom_site_U_iso_or_equiv
_atom_site_adp_type
_atom_site_calc_flag
_atom_site_refinement_flags
_atom_site_occupancy
_atom_site_disorder_assembly
_atom_site_disorder_group
F F1 0.22287(5) -0.09340(8) -0.08747(6) 0.03048(18) Uani d . 1 . .
F F2 0.45096(6) 0.58239(9) -0.20151(6) 0.0358(2) Uani d . 1 . .
O O1 0.39107(5) 0.30091(10) -0.12913(7) 0.02658(19) Uani d . 1 . .
O O2 0.15163(5) 0.61493(9) 0.00816(6) 0.02169(17) Uani d . 1 . .
N N1 0.17809(5) 0.51233(9) -0.12231(6) 0.01635(17) Uani d . 1 . .
N N2 0.30632(5) 0.56856(10) 0.06815(6) 0.01923(18) Uani d . 1 . .
C C1 0.16676(7) -0.05834(12) -0.15376(8) 0.0215(2) Uani d . 1 . .
C C2 0.10676(7) -0.15156(13) -0.17951(10) 0.0271(2) Uani d . 1 . .
H H2A 0.1053 -0.2373 -0.1532 0.033 Uiso calc R 1 . .
C C3 0.04838(8) -0.11319(14) -0.24619(10) 0.0304(3) Uani d . 1 . .
H H3A 0.0073 -0.1744 -0.2653 0.037 Uiso calc R 1 . .
C C4 0.05071(8) 0.01535(14) -0.28457(9) 0.0268(2) Uani d . 1 . .
H H4A 0.0102 0.0412 -0.3277 0.032 Uiso calc R 1 . .
C C5 0.11349(7) 0.10543(12) -0.25857(8) 0.0211(2) Uani d . 1 . .
H H5A 0.1156 0.1903 -0.2859 0.025 Uiso calc R 1 . .
C C6 0.17377(7) 0.07036(11) -0.19167(7) 0.0185(2) Uani d . 1 . .
C C7 0.24461(7) 0.15535(12) -0.16437(8) 0.0194(2) Uani d . 1 . .
H H7A 0.2930 0.1089 -0.1499 0.023 Uiso calc R 1 . .
C C8 0.24723(6) 0.29276(11) -0.15795(7) 0.01732(19) Uani d . 1 . .
C C9 0.17378(6) 0.38537(11) -0.17402(7) 0.01779(19) Uani d . 1 . .
H H9A 0.1664 0.4099 -0.2350 0.021 Uiso calc R 1 . .
H H9B 0.1265 0.3338 -0.1617 0.021 Uiso calc R 1 . .
C C10 0.25581(6) 0.57891(11) -0.13048(7) 0.01756(19) Uani d . 1 . .
H H10A 0.2561 0.6728 -0.1093 0.021 Uiso calc R 1 . .
H H10B 0.2673 0.5795 -0.1904 0.021 Uiso calc R 1 . .
C C11 0.31781(6) 0.48950(11) -0.07365(7) 0.01573(18) Uani d . 1 . .
C C12 0.32628(6) 0.35540(11) -0.12233(7) 0.01816(19) Uani d . 1 . .
C C13 0.17937(6) 0.49274(11) -0.02730(7) 0.01591(18) Uani d . 1 . .
C C14 0.13397(6) 0.36810(11) -0.00054(7) 0.01704(19) Uani d . 1 . .
C C15 0.05339(6) 0.33647(12) -0.00943(8) 0.0209(2) Uani d . 1 . .
H H15A 0.0154 0.3981 -0.0354 0.025 Uiso calc R 1 . .
C C16 0.02922(7) 0.20736(13) 0.02195(9) 0.0252(2) Uani d . 1 . .
H H16A -0.0255 0.1863 0.0174 0.030 Uiso calc R 1 . .
C C17 0.08376(8) 0.11258(13) 0.05878(9) 0.0253(2) Uani d . 1 . .
H H17A 0.0657 0.0289 0.0782 0.030 Uiso calc R 1 . .
C C18 0.16772(7) 0.14199(12) 0.06725(8) 0.0209(2) Uani d . 1 . .
C C19 0.23165(8) 0.05522(13) 0.10249(8) 0.0255(2) Uani d . 1 . .
H H19A 0.2201 -0.0317 0.1228 0.031 Uiso calc R 1 . .
C C20 0.30997(8) 0.09849(13) 0.10674(9) 0.0266(2) Uani d . 1 . .
H H20A 0.3508 0.0400 0.1305 0.032 Uiso calc R 1 . .
C C21 0.33118(7) 0.22989(13) 0.07610(8) 0.0237(2) Uani d . 1 . .
H H21A 0.3850 0.2563 0.0788 0.028 Uiso calc R 1 . .
C C22 0.27098(6) 0.31696(12) 0.04254(7) 0.01815(19) Uani d . 1 . .
C C23 0.19010(6) 0.27189(11) 0.03808(7) 0.01777(19) Uani d . 1 . .
C C24 0.27181(6) 0.46278(11) 0.00720(7) 0.01602(18) Uani d . 1 . .
C C25 0.39317(6) 0.56622(13) 0.06012(7) 0.0211(2) Uani d . 1 . .
H H25A 0.4186 0.4866 0.0894 0.025 Uiso calc R 1 . .
H H25B 0.4192 0.6488 0.0847 0.025 Uiso calc R 1 . .
C C26 0.39858(6) 0.55880(11) -0.03787(7) 0.01791(19) Uani d . 1 . .
H H26A 0.4428 0.4965 -0.0478 0.021 Uiso calc R 1 . .
C C27 0.41441(6) 0.69660(12) -0.07821(7) 0.01820(19) Uani d . 1 . .
C C28 0.40392(7) 0.82279(13) -0.03838(8) 0.0238(2) Uani d . 1 . .
H H28A 0.3833 0.8246 0.0149 0.029 Uiso calc R 1 . .
C C29 0.42350(8) 0.94592(14) -0.07619(10) 0.0278(3) Uani d . 1 . .
H H29A 0.4157 1.0286 -0.0482 0.033 Uiso calc R 1 . .
C C30 0.45462(7) 0.94638(15) -0.15531(10) 0.0296(3) Uani d . 1 . .
H H30A 0.4684 1.0291 -0.1799 0.036 Uiso calc R 1 . .
C C31 0.46512(8) 0.82381(15) -0.19762(9) 0.0294(3) Uani d . 1 . .
H H31A 0.4863 0.8222 -0.2506 0.035 Uiso calc R 1 . .
C C32 0.44319(7) 0.70319(13) -0.15875(8) 0.0231(2) Uani d . 1 . .
C C33 0.28877(8) 0.55308(15) 0.15801(8) 0.0275(3) Uani d . 1 . .
H H33A 0.3097 0.6309 0.1914 0.041 Uiso calc R 1 . .
H H33B 0.3137 0.4705 0.1821 0.041 Uiso calc R 1 . .
H H33C 0.2314 0.5477 0.1594 0.041 Uiso calc R 1 . .
H H1O2 0.1965(16) 0.658(3) 0.0285(17) 0.073(8) Uiso d . 1 . .

loop_
_atom_site_aniso_label
_atom_site_aniso_U_11
_atom_site_aniso_U_22
_atom_site_aniso_U_33
_atom_site_aniso_U_12
_atom_site_aniso_U_13
_atom_site_aniso_U_23
F1 0.0295(4) 0.0244(4) 0.0345(4) 0.0015(3) -0.0100(3) 0.0043(3)
F2 0.0468(5) 0.0372(5) 0.0248(4) 0.0078(4) 0.0106(4) -0.0036(3)
O1 0.0161(3) 0.0257(4) 0.0385(5) 0.0032(3) 0.0052(3) -0.0037(4)
O2 0.0172(3) 0.0197(4) 0.0282(4) 0.0009(3) 0.0027(3) -0.0074(3)
N1 0.0141(4) 0.0168(4) 0.0177(4) -0.0003(3) -0.0001(3) -0.0007(3)
N2 0.0157(4) 0.0266(5) 0.0151(4) -0.0052(3) 0.0007(3) -0.0020(3)
C1 0.0195(5) 0.0209(5) 0.0236(5) 0.0016(4) 0.0003(4) 0.0011(4)
C2 0.0230(5) 0.0229(5) 0.0349(6) -0.0030(4) 0.0009(5) 0.0042(5)
C3 0.0230(5) 0.0280(6) 0.0387(7) -0.0069(4) -0.0039(5) 0.0018(5)
C4 0.0242(5) 0.0264(6) 0.0280(6) -0.0010(4) -0.0049(5) -0.0002(5)
C5 0.0237(5) 0.0203(5) 0.0188(5) 0.0000(4) -0.0001(4) -0.0005(4)
C6 0.0186(4) 0.0185(4) 0.0187(5) 0.0006(3) 0.0029(4) -0.0022(4)
C7 0.0177(4) 0.0198(5) 0.0208(5) 0.0012(4) 0.0024(4) -0.0020(4)
C8 0.0152(4) 0.0202(5) 0.0166(4) 0.0011(3) 0.0018(3) -0.0015(4)
C9 0.0160(4) 0.0192(4) 0.0174(4) 0.0003(3) -0.0015(3) -0.0020(4)
C10 0.0142(4) 0.0186(4) 0.0195(5) -0.0003(3) 0.0000(3) 0.0024(4)
C11 0.0121(4) 0.0184(4) 0.0165(4) -0.0005(3) 0.0010(3) 0.0014(4)
C12 0.0147(4) 0.0203(5) 0.0196(5) 0.0007(3) 0.0025(3) 0.0013(4)
C13 0.0125(4) 0.0170(4) 0.0182(4) 0.0008(3) 0.0018(3) -0.0022(4)
C14 0.0139(4) 0.0195(4) 0.0179(4) -0.0017(3) 0.0025(3) -0.0032(4)
C15 0.0148(4) 0.0234(5) 0.0248(5) -0.0025(4) 0.0034(4) -0.0051(4)
C16 0.0191(5) 0.0277(6) 0.0295(6) -0.0079(4) 0.0057(4) -0.0056(5)
C17 0.0255(5) 0.0233(5) 0.0279(6) -0.0082(4) 0.0065(4) -0.0026(5)
C18 0.0235(5) 0.0200(5) 0.0197(5) -0.0035(4) 0.0050(4) -0.0020(4)
C19 0.0329(6) 0.0209(5) 0.0230(5) -0.0004(4) 0.0042(5) 0.0031(4)
C20 0.0276(6) 0.0252(5) 0.0263(6) 0.0047(4) -0.0002(5) 0.0068(5)
C21 0.0185(5) 0.0276(6) 0.0246(5) 0.0020(4) 0.0000(4) 0.0056(5)
C22 0.0153(4) 0.0218(5) 0.0173(4) -0.0001(3) 0.0014(3) 0.0016(4)
C23 0.0163(4) 0.0205(5) 0.0168(4) -0.0012(3) 0.0033(3) -0.0009(4)
C24 0.0120(4) 0.0203(4) 0.0156(4) -0.0013(3) 0.0009(3) 0.0003(4)
C25 0.0145(4) 0.0301(5) 0.0181(5) -0.0052(4) -0.0013(4) 0.0030(4)
C26 0.0127(4) 0.0218(5) 0.0190(5) -0.0014(3) 0.0007(3) 0.0014(4)
C27 0.0118(4) 0.0239(5) 0.0188(5) -0.0031(3) 0.0011(3) 0.0011(4)
C28 0.0221(5) 0.0257(5) 0.0237(5) -0.0047(4) 0.0036(4) -0.0003(4)
C29 0.0235(5) 0.0241(5) 0.0347(7) -0.0054(4) -0.0025(5) 0.0027(5)
C30 0.0213(5) 0.0328(6) 0.0335(7) -0.0050(4) -0.0020(5) 0.0127(5)
C31 0.0229(5) 0.0418(7) 0.0237(5) -0.0011(5) 0.0038(4) 0.0117(5)
C32 0.0191(5) 0.0311(6) 0.0189(5) 0.0015(4) 0.0017(4) 0.0015(4)
C33 0.0254(5) 0.0406(7) 0.0168(5) -0.0087(5) 0.0034(4) -0.0035(5)

loop_
_atom_type_symbol
_atom_type_description
_atom_type_scat_dispersion_real
_atom_type_scat_dispersion_imag
_atom_type_scat_source
C C 0.0033 0.0016 'International Tables Vol C Tables 4.2.6.8 and 6.1.1.4'
H H 0.0000 0.0000 'International Tables Vol C Tables 4.2.6.8 and 6.1.1.4'
N N 0.0061 0.0033 'International Tables Vol C Tables 4.2.6.8 and 6.1.1.4'
O O 0.0106 0.0060 'International Tables Vol C Tables 4.2.6.8 and 6.1.1.4'
F F 0.0171 0.0103 'International Tables Vol C Tables 4.2.6.8 and 6.1.1.4'

loop_
_geom_angle_atom_site_label_1
_geom_angle_atom_site_label_2
_geom_angle_atom_site_label_3
_geom_angle_site_symmetry_1
_geom_angle_site_symmetry_3
_geom_angle
_geom_angle_publ_flag
C13 O2 H1O2 . . 103.9(17) ?
C10 N1 C9 . . 108.26(8) ?
C10 N1 C13 . . 103.19(8) ?
C9 N1 C13 . . 115.37(8) ?
C33 N2 C25 . . 112.58(9) ?
C33 N2 C24 . . 115.78(9) ?
C25 N2 C24 . . 104.66(9) ?
F1 C1 C2 . . 118.19(11) ?
F1 C1 C6 . . 117.60(10) ?
C2 C1 C6 . . 124.20(11) ?
C1 C2 C3 . . 117.70(12) ?
C1 C2 H2A . . 121.1 ?
C3 C2 H2A . . 121.1 ?
C4 C3 C2 . . 120.70(12) ?
C4 C3 H3A . . 119.6 ?
C2 C3 H3A . . 119.6 ?
C3 C4 C5 . . 120.01(11) ?
C3 C4 H4A . . 120.0 ?
C5 C4 H4A . . 120.0 ?
C4 C5 C6 . . 120.99(11) ?
C4 C5 H5A . . 119.5 ?
C6 C5 H5A . . 119.5 ?
C1 C6 C5 . . 116.33(10) ?
C1 C6 C7 . . 119.21(10) ?
C5 C6 C7 . . 124.33(10) ?
C8 C7 C6 . . 127.06(10) ?
C8 C7 H7A . . 116.5 ?
C6 C7 H7A . . 116.5 ?
C7 C8 C12 . . 116.89(9) ?
C7 C8 C9 . . 124.09(10) ?
C12 C8 C9 . . 118.60(9) ?
N1 C9 C8 . . 114.82(8) ?
N1 C9 H9A . . 108.6 ?
C8 C9 H9A . . 108.6 ?
N1 C9 H9B . . 108.6 ?
C8 C9 H9B . . 108.6 ?
H9A C9 H9B . . 107.5 ?
N1 C10 C11 . . 104.03(8) ?
N1 C10 H10A . . 110.9 ?
C11 C10 H10A . . 110.9 ?
N1 C10 H10B . . 110.9 ?
C11 C10 H10B . . 110.9 ?
H10A C10 H10B . . 109.0 ?
C12 C11 C10 . . 106.98(8) ?
C12 C11 C26 . . 115.13(8) ?
C10 C11 C26 . . 117.17(9) ?
C12 C11 C24 . . 109.69(8) ?
C10 C11 C24 . . 101.18(8) ?
C26 C11 C24 . . 105.62(8) ?
O1 C12 C8 . . 122.83(10) ?
O1 C12 C11 . . 123.26(10) ?
C8 C12 C11 . . 113.85(8) ?
O2 C13 N1 . . 108.10(8) ?
O2 C13 C14 . . 111.89(9) ?
N1 C13 C14 . . 115.09(9) ?
O2 C13 C24 . . 111.65(8) ?
N1 C13 C24 . . 105.15(8) ?
C14 C13 C24 . . 104.78(8) ?
C15 C14 C23 . . 119.38(10) ?
C15 C14 C13 . . 131.91(10) ?
C23 C14 C13 . . 108.69(9) ?
C14 C15 C16 . . 118.46(11) ?
C14 C15 H15A . . 120.8 ?
C16 C15 H15A . . 120.8 ?
C17 C16 C15 . . 122.38(11) ?
C17 C16 H16A . . 118.8 ?
C15 C16 H16A . . 118.8 ?
C16 C17 C18 . . 120.19(11) ?
C16 C17 H17A . . 119.9 ?
C18 C17 H17A . . 119.9 ?
C23 C18 C19 . . 116.30(10) ?
C23 C18 C17 . . 116.45(11) ?
C19 C18 C17 . . 127.24(11) ?
C20 C19 C18 . . 120.49(11) ?
C20 C19 H19A . . 119.8 ?
C18 C19 H19A . . 119.8 ?
C19 C20 C21 . . 122.19(11) ?
C19 C20 H20A . . 118.9 ?
C21 C20 H20A . . 118.9 ?
C22 C21 C20 . . 118.92(11) ?
C22 C21 H21A . . 120.5 ?
C20 C21 H21A . . 120.5 ?
C21 C22 C23 . . 118.76(11) ?
C21 C22 C24 . . 132.63(10) ?
C23 C22 C24 . . 108.61(9) ?
C18 C23 C14 . . 123.11(10) ?
C18 C23 C22 . . 123.33(10) ?
C14 C23 C22 . . 113.55(10) ?
N2 C24 C22 . . 116.07(9) ?
N2 C24 C11 . . 102.00(8) ?
C22 C24 C11 . . 117.98(9) ?
N2 C24 C13 . . 112.35(9) ?
C22 C24 C13 . . 104.06(8) ?
C11 C24 C13 . . 104.01(8) ?
N2 C25 C26 . . 104.66(8) ?
N2 C25 H25A . . 110.8 ?
C26 C25 H25A . . 110.8 ?
N2 C25 H25B . . 110.8 ?
C26 C25 H25B . . 110.8 ?
H25A C25 H25B . . 108.9 ?
C27 C26 C25 . . 113.57(9) ?
C27 C26 C11 . . 114.90(9) ?
C25 C26 C11 . . 103.28(8) ?
C27 C26 H26A . . 108.3 ?
C25 C26 H26A . . 108.3 ?
C11 C26 H26A . . 108.3 ?
C32 C27 C28 . . 115.55(10) ?
C32 C27 C26 . . 120.40(10) ?
C28 C27 C26 . . 124.03(10) ?
C29 C28 C27 . . 121.67(12) ?
C29 C28 H28A . . 119.2 ?
C27 C28 H28A . . 119.2 ?
C30 C29 C28 . . 120.42(13) ?
C30 C29 H29A . . 119.8 ?
C28 C29 H29A . . 119.8 ?
C31 C30 C29 . . 119.89(12) ?
C31 C30 H30A . . 120.1 ?
C29 C30 H30A . . 120.1 ?
C30 C31 C32 . . 118.01(12) ?
C30 C31 H31A . . 121.0 ?
C32 C31 H31A . . 121.0 ?
F2 C32 C31 . . 118.27(11) ?
F2 C32 C27 . . 117.35(11) ?
C31 C32 C27 . . 124.38(12) ?
N2 C33 H33A . . 109.5 ?
N2 C33 H33B . . 109.5 ?
H33A C33 H33B . . 109.5 ?
N2 C33 H33C . . 109.5 ?
H33A C33 H33C . . 109.5 ?
H33B C33 H33C . . 109.5 ?

loop_
_geom_bond_atom_site_label_1
_geom_bond_atom_site_label_2
_geom_bond_site_symmetry_2
_geom_bond_distance
_geom_bond_publ_flag
F1 C1 . 1.3533(14) ?
F2 C32 . 1.3620(15) ?
O1 C12 . 1.2177(13) ?
O2 C13 . 1.4088(13) ?
O2 H1O2 . 0.89(3) ?
N1 C10 . 1.4660(13) ?
N1 C9 . 1.4694(14) ?
N1 C13 . 1.4833(14) ?
N2 C33 . 1.4633(16) ?
N2 C25 . 1.4668(14) ?
N2 C24 . 1.4696(14) ?
C1 C2 . 1.3751(17) ?
C1 C6 . 1.3930(16) ?
C2 C3 . 1.3887(19) ?
C2 H2A . 0.9300 ?
C3 C4 . 1.3866(19) ?
C3 H3A . 0.9300 ?
C4 C5 . 1.3890(17) ?
C4 H4A . 0.9300 ?
C5 C6 . 1.4027(16) ?
C5 H5A . 0.9300 ?
C6 C7 . 1.4640(15) ?
C7 C8 . 1.3400(15) ?
C7 H7A . 0.9300 ?
C8 C12 . 1.4994(15) ?
C8 C9 . 1.5174(15) ?
C9 H9A . 0.9700 ?
C9 H9B . 0.9700 ?
C10 C11 . 1.5477(14) ?
C10 H10A . 0.9700 ?
C10 H10B . 0.9700 ?
C11 C12 . 1.5210(15) ?
C11 C26 . 1.5510(14) ?
C11 C24 . 1.5628(15) ?
C13 C14 . 1.5110(15) ?
C13 C24 . 1.5998(14) ?
C14 C15 . 1.3694(14) ?
C14 C23 . 1.4081(15) ?
C15 C16 . 1.4209(17) ?
C15 H15A . 0.9300 ?
C16 C17 . 1.3730(19) ?
C16 H16A . 0.9300 ?
C17 C18 . 1.4196(16) ?
C17 H17A . 0.9300 ?
C18 C23 . 1.4059(16) ?
C18 C19 . 1.4193(17) ?
C19 C20 . 1.3658(18) ?
C19 H19A . 0.9300 ?
C20 C21 . 1.4214(18) ?
C20 H20A . 0.9300 ?
C21 C22 . 1.3699(15) ?
C21 H21A . 0.9300 ?
C22 C23 . 1.4117(14) ?
C22 C24 . 1.5206(15) ?
C25 C26 . 1.5338(16) ?
C25 H25A . 0.9700 ?
C25 H25B . 0.9700 ?
C26 C27 . 1.5143(15) ?
C26 H26A . 0.9800 ?
C27 C32 . 1.3887(16) ?
C27 C28 . 1.3933(17) ?
C28 C29 . 1.3880(17) ?
C28 H28A . 0.9300 ?
C29 C30 . 1.385(2) ?
C29 H29A . 0.9300 ?
C30 C31 . 1.381(2) ?
C30 H30A . 0.9300 ?
C31 C32 . 1.3863(18) ?
C31 H31A . 0.9300 ?
C33 H33A . 0.9600 ?
C33 H33B . 0.9600 ?
C33 H33C . 0.9600 ?

loop_
_geom_hbond_atom_site_label_D
_geom_hbond_atom_site_label_H
_geom_hbond_atom_site_label_A
_geom_hbond_site_symmetry_A
_geom_hbond_distance_DH
_geom_hbond_distance_HA
_geom_hbond_distance_DA
_geom_hbond_angle_DHA
_geom_hbond_publ_flag
O2 H1O2 N2 . 0.88(3) 2.06(3) 2.6786(13) 127(2) yes
C10 H10A F1 1_565 0.97 2.37 3.3135(14) 163 yes
C30 H30A F2 2_654 0.93 2.45 3.1525(17) 132 yes
C5 H5A Cg1 4_554 0.93 2.94 3.6110(14) 131 yes
C33 H33C Cg2 4_555 0.96 2.93 3.7253(15) 141 yes

loop_
_geom_torsion_atom_site_label_1
_geom_torsion_atom_site_label_2
_geom_torsion_atom_site_label_3
_geom_torsion_atom_site_label_4
_geom_torsion_site_symmetry_1
_geom_torsion_site_symmetry_2
_geom_torsion_site_symmetry_3
_geom_torsion_site_symmetry_4
_geom_torsion
_geom_torsion_publ_flag
F1 C1 C2 C3 . . . . 178.47(12) ?
C6 C1 C2 C3 . . . . -1.7(2) ?
C1 C2 C3 C4 . . . . -0.5(2) ?
C2 C3 C4 C5 . . . . 2.3(2) ?
C3 C4 C5 C6 . . . . -2.1(2) ?
F1 C1 C6 C5 . . . . -178.26(10) ?
C2 C1 C6 C5 . . . . 1.88(18) ?
F1 C1 C6 C7 . . . . 5.77(16) ?
C2 C1 C6 C7 . . . . -174.09(12) ?
C4 C5 C6 C1 . . . . 0.05(17) ?
C4 C5 C6 C7 . . . . 175.79(11) ?
C1 C6 C7 C8 . . . . -145.45(13) ?
C5 C6 C7 C8 . . . . 38.93(18) ?
C6 C7 C8 C12 . . . . 175.81(11) ?
C6 C7 C8 C9 . . . . 3.43(19) ?
C10 N1 C9 C8 . . . . 49.53(12) ?
C13 N1 C9 C8 . . . . -65.47(12) ?
C7 C8 C9 N1 . . . . 148.66(11) ?
C12 C8 C9 N1 . . . . -23.59(14) ?
C9 N1 C10 C11 . . . . -74.36(10) ?
C13 N1 C10 C11 . . . . 48.39(10) ?
N1 C10 C11 C12 . . . . 72.81(10) ?
N1 C10 C11 C26 . . . . -156.20(9) ?
N1 C10 C11 C24 . . . . -41.99(10) ?
C7 C8 C12 O1 . . . . 27.68(17) ?
C9 C8 C12 O1 . . . . -159.51(11) ?
C7 C8 C12 C11 . . . . -149.72(10) ?
C9 C8 C12 C11 . . . . 23.09(14) ?
C10 C11 C12 O1 . . . . 136.13(11) ?
C26 C11 C12 O1 . . . . 4.01(16) ?
C24 C11 C12 O1 . . . . -114.92(12) ?
C10 C11 C12 C8 . . . . -46.47(11) ?
C26 C11 C12 C8 . . . . -178.59(9) ?
C24 C11 C12 C8 . . . . 62.47(11) ?
C10 N1 C13 O2 . . . . 85.18(9) ?
C9 N1 C13 O2 . . . . -156.95(8) ?
C10 N1 C13 C14 . . . . -148.94(9) ?
C9 N1 C13 C14 . . . . -31.08(12) ?
C10 N1 C13 C24 . . . . -34.20(10) ?
C9 N1 C13 C24 . . . . 83.67(10) ?
O2 C13 C14 C15 . . . . 56.48(16) ?
N1 C13 C14 C15 . . . . -67.42(15) ?
C24 C13 C14 C15 . . . . 177.62(12) ?
O2 C13 C14 C23 . . . . -125.16(10) ?
N1 C13 C14 C23 . . . . 110.94(10) ?
C24 C13 C14 C23 . . . . -4.02(11) ?
C23 C14 C15 C16 . . . . 0.81(17) ?
C13 C14 C15 C16 . . . . 179.03(11) ?
C14 C15 C16 C17 . . . . -1.58(19) ?
C15 C16 C17 C18 . . . . 0.4(2) ?
C16 C17 C18 C23 . . . . 1.38(18) ?
C16 C17 C18 C19 . . . . -179.11(12) ?
C23 C18 C19 C20 . . . . -0.13(18) ?
C17 C18 C19 C20 . . . . -179.64(13) ?
C18 C19 C20 C21 . . . . -0.4(2) ?
C19 C20 C21 C22 . . . . 1.1(2) ?
C20 C21 C22 C23 . . . . -1.20(18) ?
C20 C21 C22 C24 . . . . 178.01(12) ?
C19 C18 C23 C14 . . . . 178.27(11) ?
C17 C18 C23 C14 . . . . -2.17(17) ?
C19 C18 C23 C22 . . . . 0.01(17) ?
C17 C18 C23 C22 . . . . 179.57(11) ?
C15 C14 C23 C18 . . . . 1.08(17) ?
C13 C14 C23 C18 . . . . -177.52(10) ?
C15 C14 C23 C22 . . . . 179.49(10) ?
C13 C14 C23 C22 . . . . 0.90(13) ?
C21 C22 C23 C18 . . . . 0.68(17) ?
C24 C22 C23 C18 . . . . -178.72(10) ?
C21 C22 C23 C14 . . . . -177.73(11) ?
C24 C22 C23 C14 . . . . 2.88(13) ?
C33 N2 C24 C22 . . . . -37.58(13) ?
C25 N2 C24 C22 . . . . 86.96(10) ?
C33 N2 C24 C11 . . . . -167.22(9) ?
C25 N2 C24 C11 . . . . -42.68(10) ?
C33 N2 C24 C13 . . . . 81.99(12) ?
C25 N2 C24 C13 . . . . -153.47(9) ?
C21 C22 C24 N2 . . . . -60.40(17) ?
C23 C22 C24 N2 . . . . 118.87(10) ?
C21 C22 C24 C11 . . . . 61.06(17) ?
C23 C22 C24 C11 . . . . -119.66(10) ?
C21 C22 C24 C13 . . . . 175.62(13) ?
C23 C22 C24 C13 . . . . -5.10(11) ?
C12 C11 C24 N2 . . . . 150.00(8) ?
C10 C11 C24 N2 . . . . -97.23(9) ?
C26 C11 C24 N2 . . . . 25.36(10) ?
C12 C11 C24 C22 . . . . 21.57(12) ?
C10 C11 C24 C22 . . . . 134.33(9) ?
C26 C11 C24 C22 . . . . -103.08(10) ?
C12 C11 C24 C13 . . . . -93.02(9) ?
C10 C11 C24 C13 . . . . 19.75(10) ?
C26 C11 C24 C13 . . . . 142.34(8) ?
O2 C13 C24 N2 . . . . 0.39(12) ?
N1 C13 C24 N2 . . . . 117.38(9) ?
C14 C13 C24 N2 . . . . -120.91(9) ?
O2 C13 C24 C22 . . . . 126.74(9) ?
N1 C13 C24 C22 . . . . -116.27(9) ?
C14 C13 C24 C22 . . . . 5.44(10) ?
O2 C13 C24 C11 . . . . -109.14(9) ?
N1 C13 C24 C11 . . . . 7.85(10) ?
C14 C13 C24 C11 . . . . 129.56(9) ?
C33 N2 C25 C26 . . . . 170.68(10) ?
C24 N2 C25 C26 . . . . 44.13(11) ?
N2 C25 C26 C27 . . . . 99.05(10) ?
N2 C25 C26 C11 . . . . -26.05(11) ?
C12 C11 C26 C27 . . . . 114.79(10) ?
C10 C11 C26 C27 . . . . -12.32(13) ?
C24 C11 C26 C27 . . . . -124.03(10) ?
C12 C11 C26 C25 . . . . -120.97(10) ?
C10 C11 C26 C25 . . . . 111.91(10) ?
C24 C11 C26 C25 . . . . 0.20(11) ?
C25 C26 C27 C32 . . . . 161.80(10) ?
C11 C26 C27 C32 . . . . -79.59(13) ?
C25 C26 C27 C28 . . . . -16.44(14) ?
C11 C26 C27 C28 . . . . 102.17(12) ?
C32 C27 C28 C29 . . . . -1.88(17) ?
C26 C27 C28 C29 . . . . 176.44(11) ?
C27 C28 C29 C30 . . . . -0.24(19) ?
C28 C29 C30 C31 . . . . 1.01(19) ?
C29 C30 C31 C32 . . . . 0.43(18) ?
C30 C31 C32 F2 . . . . 177.91(11) ?
C30 C31 C32 C27 . . . . -2.81(19) ?
C28 C27 C32 F2 . . . . -177.23(10) ?
C26 C27 C32 F2 . . . . 4.38(15) ?
C28 C27 C32 C31 . . . . 3.48(17) ?
C26 C27 C32 C31 . . . . -174.91(11) ?
